data_4129490
loop_
_publ_author_name
'Arnet, Nicholas A.'
'Dugan, Thomas R.'
'Menges, Fabian S.'
'Mercado, Brandon Q.'
'Brennessel, William W.'
'Bill, Eckhard'
'Johnson, Mark A.'
'Holland, Patrick L.'

_publ_section_title
;
 Synthesis, Characterization, and Nitrogenase-Relevant Reactions of an
 Iron Sulfide Complex with a Bridging Hydride.
;
_journal_issue 41
_journal_name_full 'Journal of the American Chemical Society'
_journal_page_first 13220
_journal_page_last 13223
_journal_paper_doi 10.1021/jacs.5b06841
_journal_volume 137
_journal_year 2015
_chemical_formula_moiety 'C67 H89 Fe2 N4 S, C18 H36 N2 Na O6, 2(C4 H8 O)'
_chemical_formula_sum 'C93 H141 Fe2 N6 Na O8 S'
_chemical_formula_weight 1637.86
_space_group_crystal_system triclinic
_space_group_IT_number 2
_space_group_name_Hall '-P 1'
_space_group_name_H-M_alt 'P -1'
_atom_sites_solution_hydrogens geom
_atom_sites_solution_primary direct
_atom_sites_solution_secondary difmap
_audit_creation_method SHELXL-2014
_cell_angle_alpha 94.225(7)
_cell_angle_beta 94.850(7)
_cell_angle_gamma 95.622(7)
_cell_formula_units_Z 2
_cell_length_a 13.2765(7)
_cell_length_b 17.6732(10)
_cell_length_c 19.2600(14)
_cell_measurement_reflns_used 21432
_cell_measurement_temperature 93(2)
_cell_measurement_theta_max 67.9
_cell_measurement_theta_min 2.3
_cell_volume 4466.0(5)
_computing_cell_refinement 'CrystalClear-SM Expert 2.0r15 (Rigaku,2011)'
_computing_data_collection 'CrystalClear-SM Expert 2.0r15 (Rigaku,2011)'
_computing_data_reduction 'CrystalClear-SM Expert 2.0r15 (Rigaku,2011)'
_computing_molecular_graphics
;
Dolomanov, O.V.; Bourhis, L.J.; Gildea, R.J.; Howard, J.A.K.; Puschmann, H., 
OLEX2: A complete structure solution, refinement and analysis program
(2009). J. Appl. Cryst., 42, 339-341.
;
_computing_publication_material 'SHELXL-2013 (Sheldrick, 2013)'
_computing_structure_refinement 'SHELXL-2014 (Sheldrick, 2014)'
_computing_structure_solution 'SHELXS-2013 (Sheldrick, 2013)'
_diffrn_ambient_temperature 93(2)
_diffrn_detector_area_resol_mean 22.2
_diffrn_measured_fraction_theta_full 0.674
_diffrn_measured_fraction_theta_max 0.997
_diffrn_measurement_device_type 'Rigaku Saturn 944+ CCD'
_diffrn_measurement_method \w
_diffrn_radiation_type CuK\a
_diffrn_radiation_wavelength 1.54187
_diffrn_reflns_av_R_equivalents 0.4633
_diffrn_reflns_av_unetI/netI 0.2739
_diffrn_reflns_Laue_measured_fraction_full 0.674
_diffrn_reflns_Laue_measured_fraction_max 0.997
_diffrn_reflns_limit_h_max 13
_diffrn_reflns_limit_h_min -13
_diffrn_reflns_limit_k_max 18
_diffrn_reflns_limit_k_min -18
_diffrn_reflns_limit_l_max 20
_diffrn_reflns_limit_l_min -19
_diffrn_reflns_number 118093
_diffrn_reflns_point_group_measured_fraction_full 0.674
_diffrn_reflns_point_group_measured_fraction_max 0.997
_diffrn_reflns_theta_full 67.687
_diffrn_reflns_theta_max 54.244
_diffrn_reflns_theta_min 2.310
_diffrn_source 'Rotating Anode'
_exptl_absorpt_coefficient_mu 3.315
_exptl_absorpt_correction_T_max 0.937
_exptl_absorpt_correction_T_min 0.674
_exptl_absorpt_correction_type multi-scan
_exptl_absorpt_process_details 'Jacobson, R. (1998) Private Communication'
_exptl_crystal_colour Red
_exptl_crystal_density_diffrn 1.218
_exptl_crystal_density_method 'not measured'
_exptl_crystal_description Plate
_exptl_crystal_F_000 1768
_exptl_crystal_size_max 0.150
_exptl_crystal_size_mid 0.100
_exptl_crystal_size_min 0.020
_refine_diff_density_max 0.333
_refine_diff_density_min -0.336
_refine_diff_density_rms 0.061
_refine_ls_extinction_method none
_refine_ls_goodness_of_fit_ref 0.890
_refine_ls_hydrogen_treatment constr
_refine_ls_matrix_type full
_refine_ls_number_parameters 1021
_refine_ls_number_reflns 10869
_refine_ls_number_restraints 36
_refine_ls_restrained_S_all 0.888
_refine_ls_R_factor_all 0.2229
_refine_ls_R_factor_gt 0.0811
_refine_ls_shift/su_max 0.000
_refine_ls_shift/su_mean 0.000
_refine_ls_structure_factor_coef Fsqd
_refine_ls_weighting_details 'w=1/[\s^2^(Fo^2^)+(0.0251P)^2^] where P=(Fo^2^+2Fc^2^)/3'
_refine_ls_weighting_scheme calc
_refine_ls_wR_factor_gt 0.1174
_refine_ls_wR_factor_ref 0.1575
_reflns_Friedel_coverage 0.000
_reflns_number_gt 4182
_reflns_number_total 10869
_reflns_threshold_expression 'I > 2\s(I)'
_cod_data_source_file ja5b06841_si_002.cif
_cod_data_source_block 4
_cod_database_code 4129490
_shelx_space_group_comment
; 
The symmetry employed for this shelxl refinement is uniquely defined 
by the following loop, which should always be used as a source of 
symmetry information in preference to the above space-group names. 
They are only intended as comments. 
;
_shelx_estimated_absorpt_t_min 0.636
_shelx_estimated_absorpt_t_max 0.937
_shelxl_version_number 2014-3

loop_
_space_group_symop_operation_xyz
'x, y, z'
'-x, -y, -z'

loop_
_atom_site_label
_atom_site_type_symbol
_atom_site_fract_x
_atom_site_fract_y
_atom_site_fract_z
_atom_site_U_iso_or_equiv
_atom_site_adp_type
_atom_site_occupancy
_atom_site_site_symmetry_order
_atom_site_calc_flag
_atom_site_refinement_flags_posn
_atom_site_refinement_flags_adp
Fe1 Fe 0.71500(9) 0.78481(8) 0.71351(7) 0.0391(4) Uani 1 1 d . .
S1 S 0.85046(15) 0.87481(14) 0.72932(12) 0.0456(7) Uani 1 1 d . .
N11 N 0.6015(5) 0.7912(4) 0.7819(4) 0.0346(19) Uani 1 1 d . .
N21 N 0.6065(5) 0.7898(4) 0.6302(4) 0.0365(19) Uani 1 1 d . .
C11 C 0.4427(6) 0.8381(5) 0.8209(4) 0.047(3) Uani 1 1 d . .
H11A H 0.4389 0.7960 0.8513 0.071 Uiso 1 1 calc R U
H11B H 0.3752 0.8419 0.7974 0.071 Uiso 1 1 calc R U
H11C H 0.4664 0.8859 0.8491 0.071 Uiso 1 1 calc R U
C21 C 0.5169(7) 0.8231(5) 0.7662(5) 0.038(3) Uani 1 1 d . .
C31 C 0.4857(6) 0.8439(5) 0.6983(5) 0.043(3) Uani 1 1 d . .
H31 H 0.4326 0.8761 0.6961 0.052 Uiso 1 1 calc R U
C41 C 0.5221(6) 0.8237(5) 0.6349(5) 0.037(3) Uani 1 1 d . .
C51 C 0.4551(6) 0.8393(5) 0.5707(4) 0.045(3) Uani 1 1 d . .
H51A H 0.4923 0.8766 0.5444 0.068 Uiso 1 1 calc R U
H51B H 0.3935 0.8597 0.5853 0.068 Uiso 1 1 calc R U
H51C H 0.4364 0.7918 0.5410 0.068 Uiso 1 1 calc R U
C12 C 0.6118(6) 0.7632(6) 0.8493(5) 0.035(2) Uani 1 1 d . .
C22 C 0.5839(6) 0.6852(6) 0.8576(5) 0.036(2) Uani 1 1 d . .
C32 C 0.5894(6) 0.6599(6) 0.9253(6) 0.044(3) Uani 1 1 d . .
H32 H 0.5665 0.6085 0.9318 0.053 Uiso 1 1 calc R U
C42 C 0.6279(7) 0.7095(7) 0.9821(5) 0.046(3) Uani 1 1 d . .
H42 H 0.6338 0.6912 1.0273 0.056 Uiso 1 1 calc R U
C52 C 0.6571(6) 0.7830(7) 0.9746(6) 0.052(3) Uani 1 1 d . .
H52 H 0.6826 0.8157 1.0149 0.063 Uiso 1 1 calc R U
C62 C 0.6513(6) 0.8134(6) 0.9091(5) 0.033(2) Uani 1 1 d . .
C72 C 0.5458(6) 0.6313(5) 0.7938(5) 0.041(3) Uani 1 1 d . .
H72 H 0.5838 0.6492 0.7544 0.049 Uiso 1 1 calc R U
C82 C 0.5664(6) 0.5491(5) 0.8008(5) 0.051(3) Uani 1 1 d . .
H82A H 0.6383 0.5475 0.8165 0.076 Uiso 1 1 calc R U
H82B H 0.5503 0.5197 0.7554 0.076 Uiso 1 1 calc R U
H82C H 0.5241 0.5271 0.8350 0.076 Uiso 1 1 calc R U
C92 C 0.4318(6) 0.6346(5) 0.7716(5) 0.059(3) Uani 1 1 d . .
H92A H 0.3918 0.6211 0.8102 0.089 Uiso 1 1 calc R U
H92B H 0.4106 0.5985 0.7307 0.089 Uiso 1 1 calc R U
H92C H 0.4208 0.6863 0.7598 0.089 Uiso 1 1 calc R U
C102 C 0.6812(6) 0.8975(5) 0.9039(4) 0.041(2) Uani 1 1 d . .
H102 H 0.6600 0.9098 0.8553 0.049 Uiso 1 1 calc R U
C112 C 0.6275(6) 0.9479(5) 0.9555(4) 0.052(3) Uani 1 1 d . .
H11D H 0.5538 0.9352 0.9471 0.078 Uiso 1 1 calc R U
H11E H 0.6449 1.0018 0.9484 0.078 Uiso 1 1 calc R U
H11F H 0.6500 0.9386 1.0036 0.078 Uiso 1 1 calc R U
C122 C 0.7962(6) 0.9161(5) 0.9171(5) 0.058(3) Uani 1 1 d . .
H12A H 0.8186 0.9051 0.9648 0.086 Uiso 1 1 calc R U
H12B H 0.8144 0.9703 0.9115 0.086 Uiso 1 1 calc R U
H12C H 0.8296 0.8850 0.8836 0.086 Uiso 1 1 calc R U
C13 C 0.6238(6) 0.7583(6) 0.5614(5) 0.035(2) Uani 1 1 d . .
C23 C 0.5908(6) 0.6834(6) 0.5407(5) 0.046(3) Uani 1 1 d . .
C33 C 0.6071(7) 0.6508(6) 0.4745(5) 0.054(3) Uani 1 1 d . .
H33 H 0.5873 0.5982 0.4617 0.065 Uiso 1 1 calc R U
C43 C 0.6525(6) 0.6963(6) 0.4281(5) 0.049(3) Uani 1 1 d . .
H43 H 0.6627 0.6747 0.3829 0.059 Uiso 1 1 calc R U
C53 C 0.6823(6) 0.7707(6) 0.4459(5) 0.044(3) Uani 1 1 d . .
H53 H 0.7128 0.8007 0.4128 0.053 Uiso 1 1 calc R U
C63 C 0.6695(6) 0.8045(6) 0.5118(6) 0.041(3) Uani 1 1 d . .
C73 C 0.5375(8) 0.6308(6) 0.5906(5) 0.059(3) Uani 1 1 d . .
H73 H 0.5415 0.6592 0.6378 0.071 Uiso 1 1 calc R U
C83 C 0.5884(7) 0.5579(6) 0.5982(5) 0.076(3) Uani 1 1 d . .
H83A H 0.5958 0.5336 0.5517 0.113 Uiso 1 1 calc R U
H83B H 0.5466 0.5228 0.6239 0.113 Uiso 1 1 calc R U
H83C H 0.6557 0.5702 0.6239 0.113 Uiso 1 1 calc R U
C93 C 0.4255(7) 0.6127(6) 0.5638(5) 0.075(3) Uani 1 1 d . .
H93A H 0.3935 0.6602 0.5617 0.113 Uiso 1 1 calc R U
H93B H 0.3911 0.5802 0.5956 0.113 Uiso 1 1 calc R U
H93C H 0.4199 0.5860 0.5170 0.113 Uiso 1 1 calc R U
C103 C 0.7032(6) 0.8885(6) 0.5331(5) 0.047(3) Uani 1 1 d . .
H103 H 0.6793 0.9021 0.5798 0.056 Uiso 1 1 calc R U
C113 C 0.8185(6) 0.9039(5) 0.5383(4) 0.047(3) Uani 1 1 d . .
H11G H 0.8484 0.8732 0.5734 0.071 Uiso 1 1 calc R U
H11H H 0.8386 0.9582 0.5520 0.071 Uiso 1 1 calc R U
H11I H 0.8427 0.8904 0.4928 0.071 Uiso 1 1 calc R U
C123 C 0.6590(6) 0.9416(5) 0.4792(4) 0.050(3) Uani 1 1 d . .
H12D H 0.6819 0.9287 0.4332 0.075 Uiso 1 1 calc R U
H12E H 0.6829 0.9950 0.4946 0.075 Uiso 1 1 calc R U
H12F H 0.5846 0.9346 0.4762 0.075 Uiso 1 1 calc R U
Fe2 Fe 0.93758(9) 0.77102(8) 0.73096(7) 0.0424(5) Uani 1 1 d . .
N31 N 1.0400(5) 0.7560(4) 0.8144(4) 0.038(2) Uani 1 1 d . .
N41 N 1.0538(5) 0.7674(4) 0.6650(4) 0.0366(19) Uani 1 1 d . .
C14 C 1.1942(6) 0.7135(5) 0.8755(4) 0.042(3) Uani 1 1 d . .
H14A H 1.1971 0.7563 0.9112 0.063 Uiso 1 1 calc R U
H14B H 1.2633 0.7057 0.8642 0.063 Uiso 1 1 calc R U
H14C H 1.1627 0.6672 0.8933 0.063 Uiso 1 1 calc R U
C24 C 1.1312(6) 0.7312(5) 0.8096(5) 0.035(2) Uani 1 1 d . .
C34 C 1.1765(6) 0.7198(5) 0.7471(5) 0.038(3) Uani 1 1 d . .
H34 H 1.2364 0.6944 0.7499 0.045 Uiso 1 1 calc R U
C44 C 1.1445(7) 0.7413(5) 0.6809(6) 0.044(3) Uani 1 1 d . .
C54 C 1.2215(6) 0.7333(5) 0.6278(4) 0.053(3) Uani 1 1 d . .
H54A H 1.2051 0.6845 0.5996 0.079 Uiso 1 1 calc R U
H54B H 1.2897 0.7351 0.6522 0.079 Uiso 1 1 calc R U
H54C H 1.2196 0.7752 0.5973 0.079 Uiso 1 1 calc R U
C15 C 1.0163(6) 0.7801(5) 0.8839(5) 0.033(2) Uani 1 1 d . U
C25 C 0.9683(6) 0.7266(5) 0.9256(5) 0.037(2) Uani 1 1 d . U
C35 C 0.9490(6) 0.7530(5) 0.9928(5) 0.046(2) Uani 1 1 d . U
H35 H 0.9137 0.7193 1.0210 0.055 Uiso 1 1 calc R U
C45 C 0.9795(6) 0.8256(5) 1.0187(5) 0.047(3) Uani 1 1 d . U
H45 H 0.9672 0.8414 1.0652 0.057 Uiso 1 1 calc R U
C55 C 1.0285(6) 0.8776(5) 0.9788(5) 0.046(2) Uani 1 1 d . U
H55 H 1.0491 0.9284 0.9979 0.056 Uiso 1 1 calc R U
C65 C 1.0475(6) 0.8550(5) 0.9104(5) 0.039(2) Uani 1 1 d . U
C75 C 0.9412(6) 0.6432(5) 0.9000(4) 0.041(2) Uani 1 1 d . .
H75 H 0.9689 0.6344 0.8537 0.049 Uiso 1 1 calc R U
C85 C 0.9889(6) 0.5902(5) 0.9504(4) 0.051(3) Uani 1 1 d . .
H85A H 1.0625 0.6044 0.9580 0.076 Uiso 1 1 calc R U
H85B H 0.9756 0.5373 0.9302 0.076 Uiso 1 1 calc R U
H85C H 0.9591 0.5951 0.9952 0.076 Uiso 1 1 calc R U
C95 C 0.8263(6) 0.6225(5) 0.8897(4) 0.056(3) Uani 1 1 d . .
H95A H 0.7966 0.6355 0.9334 0.084 Uiso 1 1 calc R U
H95B H 0.8113 0.5676 0.8767 0.084 Uiso 1 1 calc R U
H95C H 0.7971 0.6509 0.8526 0.084 Uiso 1 1 calc R U
C105 C 1.1001(6) 0.9117(5) 0.8661(5) 0.046(3) Uani 1 1 d . .
H105 H 1.0943 0.8880 0.8170 0.055 Uiso 1 1 calc R U
C115 C 1.2129(6) 0.9288(6) 0.8906(5) 0.067(3) Uani 1 1 d . .
H11J H 1.2208 0.9509 0.9392 0.101 Uiso 1 1 calc R U
H11K H 1.2449 0.9650 0.8609 0.101 Uiso 1 1 calc R U
H11L H 1.2455 0.8814 0.8875 0.101 Uiso 1 1 calc R U
C125 C 1.0517(6) 0.9854(5) 0.8654(5) 0.059(3) Uani 1 1 d . .
H12G H 0.9778 0.9742 0.8571 0.088 Uiso 1 1 calc R U
H12H H 1.0770 1.0148 0.8280 0.088 Uiso 1 1 calc R U
H12I H 1.0691 1.0152 0.9105 0.088 Uiso 1 1 calc R U
C16 C 1.0422(6) 0.7966(7) 0.5969(6) 0.039(3) Uani 1 1 d . .
C26 C 1.0110(6) 0.7464(6) 0.5367(6) 0.046(3) Uani 1 1 d . .
C36 C 1.0101(6) 0.7780(7) 0.4720(5) 0.051(3) Uani 1 1 d . .
H36 H 0.9882 0.7463 0.4304 0.061 Uiso 1 1 calc R U
C46 C 1.0398(7) 0.8525(8) 0.4676(6) 0.056(3) Uani 1 1 d . .
H46 H 1.0421 0.8717 0.4230 0.068 Uiso 1 1 calc R U
C56 C 1.0673(6) 0.9018(6) 0.5275(6) 0.049(3) Uani 1 1 d . .
H56 H 1.0853 0.9545 0.5233 0.059 Uiso 1 1 calc R U
C66 C 1.0684(6) 0.8746(7) 0.5935(6) 0.043(3) Uani 1 1 d . .
C76 C 0.9826(7) 0.6620(6) 0.5417(5) 0.054(3) Uani 1 1 d . .
H76 H 0.9967 0.6519 0.5918 0.065 Uiso 1 1 calc R U
C86 C 0.8690(7) 0.6413(5) 0.5222(5) 0.072(3) Uani 1 1 d . .
H86A H 0.8308 0.6692 0.5551 0.108 Uiso 1 1 calc R U
H86B H 0.8522 0.5863 0.5244 0.108 Uiso 1 1 calc R U
H86C H 0.8512 0.6550 0.4747 0.108 Uiso 1 1 calc R U
C96 C 1.0454(8) 0.6110(6) 0.4989(5) 0.086(4) Uani 1 1 d . .
H96A H 1.0202 0.6085 0.4494 0.129 Uiso 1 1 calc R U
H96B H 1.0393 0.5596 0.5151 0.129 Uiso 1 1 calc R U
H96C H 1.1169 0.6323 0.5048 0.129 Uiso 1 1 calc R U
C106 C 1.0998(6) 0.9292(5) 0.6571(5) 0.040(2) Uani 1 1 d . .
H106 H 1.0677 0.9058 0.6966 0.048 Uiso 1 1 calc R U
C116 C 1.0624(6) 1.0074(5) 0.6541(5) 0.059(3) Uani 1 1 d . .
H11M H 1.0944 1.0341 0.6176 0.089 Uiso 1 1 calc R U
H11N H 1.0803 1.0368 0.6994 0.089 Uiso 1 1 calc R U
H11O H 0.9884 1.0017 0.6435 0.089 Uiso 1 1 calc R U
C126 C 1.2156(6) 0.9370(5) 0.6777(5) 0.059(3) Uani 1 1 d . .
H12J H 1.2373 0.8867 0.6854 0.088 Uiso 1 1 calc R U
H12K H 1.2316 0.9709 0.7207 0.088 Uiso 1 1 calc R U
H12L H 1.2513 0.9585 0.6400 0.088 Uiso 1 1 calc R U
Na1 Na 0.6723(2) 0.20569(19) 0.78100(17) 0.0445(10) Uani 1 1 d . .
N10 N 0.6788(5) 0.1012(4) 0.6705(4) 0.041(2) Uani 1 1 d . .
C20 C 0.6726(7) 0.1391(6) 0.6060(5) 0.055(3) Uani 1 1 d . .
H20A H 0.6004 0.1419 0.5899 0.066 Uiso 1 1 calc R U
H20B H 0.7028 0.1088 0.5693 0.066 Uiso 1 1 calc R U
C30 C 0.7281(7) 0.2192(6) 0.6161(5) 0.062(3) Uani 1 1 d . .
H30A H 0.8012 0.2157 0.6289 0.074 Uiso 1 1 calc R U
H30B H 0.7219 0.2431 0.5713 0.074 Uiso 1 1 calc R U
O40 O 0.6899(4) 0.2669(3) 0.6689(3) 0.0477(17) Uani 1 1 d . .
C50 C 0.6008(7) 0.2994(6) 0.6447(5) 0.054(3) Uani 1 1 d . .
H50A H 0.5466 0.2590 0.6257 0.064 Uiso 1 1 calc R U
H50B H 0.6157 0.3335 0.6075 0.064 Uiso 1 1 calc R U
C60 C 0.5682(6) 0.3442(6) 0.7076(5) 0.053(3) Uani 1 1 d . .
H60A H 0.6244 0.3824 0.7281 0.064 Uiso 1 1 calc R U
H60B H 0.5089 0.3713 0.6935 0.064 Uiso 1 1 calc R U
O70 O 0.5422(4) 0.2919(3) 0.7572(3) 0.0453(17) Uani 1 1 d . .
C80 C 0.5092(6) 0.3262(5) 0.8202(5) 0.052(3) Uani 1 1 d . .
H80A H 0.4691 0.2867 0.8432 0.063 Uiso 1 1 calc R U
H80B H 0.4641 0.3655 0.8080 0.063 Uiso 1 1 calc R U
C90 C 0.5968(7) 0.3626(5) 0.8713(5) 0.051(3) Uani 1 1 d . .
H90A H 0.6366 0.4025 0.8487 0.062 Uiso 1 1 calc R U
H90B H 0.5694 0.3874 0.9124 0.062 Uiso 1 1 calc R U
N100 N 0.6639(6) 0.3062(4) 0.8947(4) 0.053(2) Uani 1 1 d . .
C110 C 0.5935(6) 0.0420(6) 0.6723(5) 0.056(3) Uani 1 1 d . .
H11P H 0.6125 0.0056 0.7066 0.068 Uiso 1 1 calc R U
H11Q H 0.5794 0.0134 0.6258 0.068 Uiso 1 1 calc R U
C120 C 0.4977(6) 0.0762(5) 0.6922(5) 0.047(3) Uani 1 1 d . .
H12M H 0.4798 0.1138 0.6588 0.056 Uiso 1 1 calc R U
H12N H 0.4405 0.0353 0.6891 0.056 Uiso 1 1 calc R U
O130 O 0.5120(4) 0.1134(3) 0.7625(3) 0.0471(17) Uani 1 1 d . .
C140 C 0.5026(7) 0.0610(6) 0.8160(6) 0.063(3) Uani 1 1 d . .
H14D H 0.5530 0.0235 0.8125 0.075 Uiso 1 1 calc R U
H14E H 0.4336 0.0331 0.8113 0.075 Uiso 1 1 calc R U
C150 C 0.5218(7) 0.1092(6) 0.8850(5) 0.061(3) Uani 1 1 d . .
H15A H 0.4777 0.1512 0.8860 0.074 Uiso 1 1 calc R U
H15B H 0.5089 0.0779 0.9245 0.074 Uiso 1 1 calc R U
O160 O 0.6265(5) 0.1386(4) 0.8888(3) 0.0550(18) Uani 1 1 d . .
C170 C 0.6599(7) 0.1858(6) 0.9506(6) 0.062(3) Uani 1 1 d . .
H17A H 0.7351 0.1910 0.9563 0.074 Uiso 1 1 calc R U
H17B H 0.6356 0.1601 0.9910 0.074 Uiso 1 1 calc R U
C180 C 0.6248(7) 0.2645(6) 0.9527(5) 0.065(3) Uani 1 1 d . .
H18A H 0.5496 0.2604 0.9483 0.078 Uiso 1 1 calc R U
H18B H 0.6497 0.2931 0.9980 0.078 Uiso 1 1 calc R U
C190 C 0.7758(6) 0.0682(5) 0.6818(5) 0.049(3) Uani 1 1 d . .
H19A H 0.8290 0.0987 0.6597 0.059 Uiso 1 1 calc R U
H19B H 0.7687 0.0156 0.6591 0.059 Uiso 1 1 calc R U
C200 C 0.8089(6) 0.0665(5) 0.7600(5) 0.046(3) Uani 1 1 d . .
H20C H 0.7572 0.0336 0.7813 0.056 Uiso 1 1 calc R U
H20D H 0.8738 0.0433 0.7652 0.056 Uiso 1 1 calc R U
O210 O 0.8217(4) 0.1393(4) 0.7966(3) 0.0503(17) Uani 1 1 d . .
C220 C 0.9154(7) 0.1849(6) 0.7859(6) 0.067(3) Uani 1 1 d . .
H22A H 0.9159 0.1956 0.7362 0.080 Uiso 1 1 calc R U
H22B H 0.9747 0.1571 0.7985 0.080 Uiso 1 1 calc R U
C230 C 0.9207(7) 0.2569(6) 0.8307(5) 0.064(3) Uani 1 1 d . .
H23A H 0.9186 0.2460 0.8803 0.076 Uiso 1 1 calc R U
H23B H 0.9849 0.2888 0.8261 0.076 Uiso 1 1 calc R U
O240 O 0.8351(4) 0.2963(4) 0.8087(3) 0.0496(17) Uani 1 1 d . .
C250 C 0.8248(7) 0.3622(5) 0.8532(5) 0.054(3) Uani 1 1 d . .
H25A H 0.7881 0.3982 0.8262 0.065 Uiso 1 1 calc R U
H25B H 0.8932 0.3877 0.8697 0.065 Uiso 1 1 calc R U
C260 C 0.7678(7) 0.3438(6) 0.9164(5) 0.061(3) Uani 1 1 d . .
H26A H 0.8060 0.3099 0.9449 0.073 Uiso 1 1 calc R U
H26B H 0.7633 0.3916 0.9457 0.073 Uiso 1 1 calc R U
O270 O 0.1568(5) 0.2654(4) 0.7772(4) 0.082(2) Uani 1 1 d . .
C280 C 0.1780(8) 0.2263(6) 0.7142(5) 0.073(3) Uani 1 1 d . .
H28A H 0.1955 0.2630 0.6795 0.088 Uiso 1 1 calc R U
H28B H 0.1180 0.1913 0.6941 0.088 Uiso 1 1 calc R U
C290 C 0.2679(7) 0.1812(5) 0.7326(5) 0.058(3) Uani 1 1 d . .
H29A H 0.2645 0.1332 0.7022 0.069 Uiso 1 1 calc R U
H29B H 0.3337 0.2118 0.7295 0.069 Uiso 1 1 calc R U
C300 C 0.2515(8) 0.1663(6) 0.8066(5) 0.069(3) Uani 1 1 d . .
H30C H 0.2028 0.1204 0.8081 0.083 Uiso 1 1 calc R U
H30D H 0.3164 0.1587 0.8331 0.083 Uiso 1 1 calc R U
C310 C 0.2098(8) 0.2357(7) 0.8357(6) 0.075(4) Uani 1 1 d . .
H31A H 0.1627 0.2225 0.8712 0.090 Uiso 1 1 calc R U
H31B H 0.2653 0.2736 0.8577 0.090 Uiso 1 1 calc R U
O320 O 0.3636(5) 0.4410(4) 0.8881(4) 0.082(2) Uani 1 1 d . .
C330 C 0.3357(8) 0.4884(7) 0.9442(6) 0.077(3) Uani 1 1 d . .
H33A H 0.3666 0.5415 0.9426 0.092 Uiso 1 1 calc R U
H33B H 0.3585 0.4699 0.9895 0.092 Uiso 1 1 calc R U
C340 C 0.2260(10) 0.4848(9) 0.9353(7) 0.138(6) Uani 1 1 d . .
H34A H 0.2046 0.5363 0.9449 0.166 Uiso 1 1 calc R U
H34B H 0.1964 0.4511 0.9688 0.166 Uiso 1 1 calc R U
C350 C 0.1891(8) 0.4555(8) 0.8645(7) 0.114(5) Uani 1 1 d . .
H35A H 0.1507 0.4929 0.8405 0.137 Uiso 1 1 calc R U
H35B H 0.1447 0.4071 0.8642 0.137 Uiso 1 1 calc R U
C360 C 0.2860(8) 0.4428(7) 0.8297(6) 0.092(4) Uani 1 1 d . .
H36A H 0.2773 0.3941 0.8000 0.110 Uiso 1 1 calc R U
H36B H 0.3044 0.4850 0.8005 0.110 Uiso 1 1 calc R U
C17 C 0.7929(7) 0.6894(6) 0.7136(5) 0.049(3) Uani 1 1 d . .
C27 C 0.8424(7) 0.6342(6) 0.7091(4) 0.049(3) Uani 1 1 d . .
C37 C 0.8845(8) 0.5638(7) 0.7043(4) 0.048(3) Uani 1 1 d . .
C47 C 0.9898(7) 0.5623(6) 0.7010(4) 0.048(3) Uani 1 1 d . .
H47 H 1.0327 0.6090 0.7046 0.058 Uiso 1 1 calc R U
C57 C 1.0321(7) 0.4939(6) 0.6927(4) 0.045(3) Uani 1 1 d . .
C67 C 0.9699(8) 0.4251(6) 0.6923(5) 0.057(3) Uani 1 1 d . .
H67 H 0.9987 0.3780 0.6901 0.068 Uiso 1 1 calc R U
C77 C 0.8669(8) 0.4263(6) 0.6953(5) 0.061(3) Uani 1 1 d . .
H77 H 0.8244 0.3795 0.6922 0.073 Uiso 1 1 calc R U
C87 C 0.8247(7) 0.4934(6) 0.7025(5) 0.053(3) Uani 1 1 d . .
H87 H 0.7538 0.4926 0.7064 0.064 Uiso 1 1 calc R U
C97 C 1.1442(6) 0.4929(6) 0.6798(5) 0.082(4) Uani 1 1 d . .
H97A H 1.1514 0.4941 0.6297 0.123 Uiso 1 1 calc R U
H97B H 1.1691 0.4463 0.6963 0.123 Uiso 1 1 calc R U
H97C H 1.1840 0.5376 0.7053 0.123 Uiso 1 1 calc R U

loop_
_atom_site_aniso_label
_atom_site_aniso_U_11
_atom_site_aniso_U_22
_atom_site_aniso_U_33
_atom_site_aniso_U_23
_atom_site_aniso_U_13
_atom_site_aniso_U_12
Fe1 0.0263(8) 0.0564(11) 0.0360(10) 0.0066(8) 0.0091(7) 0.0042(8)
S1 0.0280(13) 0.0529(18) 0.0574(18) 0.0100(14) 0.0106(13) 0.0010(12)
N11 0.024(4) 0.044(5) 0.035(6) 0.014(4) 0.002(4) -0.003(4)
N21 0.025(4) 0.038(5) 0.045(6) -0.002(4) 0.013(4) -0.006(4)
C11 0.032(5) 0.076(8) 0.035(6) 0.007(5) 0.016(5) 0.003(5)
C21 0.024(6) 0.045(7) 0.045(8) 0.016(6) 0.003(6) -0.007(5)
C31 0.025(6) 0.051(7) 0.056(8) 0.010(6) 0.006(6) 0.010(5)
C41 0.022(6) 0.043(7) 0.046(7) -0.004(5) 0.022(6) -0.008(5)
C51 0.037(6) 0.055(7) 0.040(7) 0.006(5) -0.011(5) -0.001(5)
C12 0.024(6) 0.058(8) 0.026(7) 0.012(7) 0.010(5) 0.004(5)
C22 0.012(5) 0.046(8) 0.048(8) 0.004(7) 0.006(5) -0.006(5)
C32 0.039(6) 0.052(8) 0.049(8) 0.033(7) 0.007(6) 0.012(5)
C42 0.047(7) 0.063(9) 0.029(7) 0.006(7) 0.000(5) 0.003(6)
C52 0.046(7) 0.057(9) 0.058(9) 0.009(7) 0.018(6) 0.010(6)
C62 0.027(5) 0.043(8) 0.033(7) 0.015(6) 0.012(5) 0.005(5)
C72 0.030(6) 0.036(7) 0.059(8) 0.017(6) 0.010(5) 0.001(5)
C82 0.036(6) 0.048(7) 0.066(8) 0.004(6) -0.006(5) -0.001(5)
C92 0.035(6) 0.044(7) 0.100(9) 0.015(6) 0.008(6) -0.002(5)
C102 0.039(6) 0.047(7) 0.035(7) -0.003(5) 0.002(5) 0.000(5)
C112 0.052(6) 0.052(7) 0.051(7) -0.008(6) 0.011(5) 0.001(5)
C122 0.035(6) 0.078(8) 0.057(7) -0.007(6) 0.014(5) -0.008(5)
C13 0.039(6) 0.030(7) 0.033(7) -0.012(6) -0.005(5) 0.001(5)
C23 0.036(6) 0.060(9) 0.040(8) -0.011(7) -0.003(6) 0.005(6)
C33 0.060(7) 0.048(7) 0.055(8) 0.005(7) 0.020(6) -0.009(6)
C43 0.044(6) 0.059(8) 0.036(7) -0.023(7) -0.009(5) -0.010(6)
C53 0.049(6) 0.059(8) 0.023(7) 0.003(6) 0.009(5) -0.003(6)
C63 0.035(6) 0.034(7) 0.049(8) 0.005(6) -0.018(6) -0.008(5)
C73 0.080(8) 0.050(8) 0.044(7) 0.010(6) 0.010(6) -0.022(7)
C83 0.076(8) 0.086(10) 0.061(8) 0.020(7) -0.008(6) -0.008(7)
C93 0.065(8) 0.065(8) 0.097(9) -0.003(7) 0.030(7) 0.001(6)
C103 0.025(6) 0.074(9) 0.046(7) 0.014(6) 0.011(5) 0.018(6)
C113 0.038(6) 0.058(7) 0.051(7) 0.021(5) 0.015(5) 0.010(5)
C123 0.044(6) 0.071(8) 0.035(7) 0.007(6) 0.006(5) -0.001(5)
Fe2 0.0281(9) 0.0637(12) 0.0372(10) 0.0077(9) 0.0078(8) 0.0067(8)
N31 0.019(4) 0.045(5) 0.049(6) 0.006(4) 0.008(4) -0.001(4)
N41 0.029(5) 0.047(5) 0.036(6) 0.008(4) 0.008(4) 0.010(4)
C14 0.028(5) 0.061(7) 0.038(7) 0.006(5) 0.003(5) 0.013(5)
C24 0.020(6) 0.034(6) 0.050(7) 0.003(5) -0.002(6) -0.005(5)
C34 0.024(5) 0.048(7) 0.046(7) 0.004(6) 0.025(6) 0.012(5)
C44 0.042(7) 0.032(6) 0.058(8) 0.009(6) 0.008(6) -0.001(5)
C54 0.028(5) 0.080(8) 0.059(7) 0.013(6) 0.032(5) 0.016(5)
C15 0.018(5) 0.050(5) 0.029(5) -0.002(4) -0.006(4) -0.002(4)
C25 0.026(5) 0.040(6) 0.047(6) 0.009(4) 0.002(4) 0.009(4)
C35 0.046(6) 0.050(6) 0.043(6) 0.006(4) 0.009(5) 0.010(5)
C45 0.056(6) 0.050(5) 0.039(6) 0.007(4) 0.011(5) 0.009(5)
C55 0.051(6) 0.052(6) 0.038(5) 0.001(4) 0.010(5) 0.010(4)
C65 0.027(5) 0.054(5) 0.032(5) 0.000(4) 0.002(4) -0.003(4)
C75 0.044(7) 0.047(7) 0.033(6) 0.014(5) 0.012(5) -0.003(5)
C85 0.043(6) 0.056(7) 0.054(7) 0.007(6) 0.011(5) 0.001(5)
C95 0.032(6) 0.077(8) 0.058(7) 0.008(6) 0.001(5) 0.006(5)
C105 0.041(7) 0.052(7) 0.039(7) -0.011(6) 0.004(5) -0.013(6)
C115 0.041(7) 0.087(9) 0.078(8) 0.016(7) 0.019(6) 0.010(6)
C125 0.055(6) 0.055(8) 0.066(8) 0.011(6) 0.012(6) 0.000(6)
C16 0.031(6) 0.047(8) 0.047(8) 0.022(7) 0.018(6) 0.019(6)
C26 0.037(6) 0.050(8) 0.052(8) -0.011(7) 0.026(6) 0.007(5)
C36 0.045(6) 0.083(10) 0.033(8) 0.021(7) 0.020(5) 0.018(7)
C46 0.042(7) 0.080(10) 0.058(9) 0.043(8) 0.030(6) 0.013(7)
C56 0.030(6) 0.066(8) 0.054(8) 0.007(8) 0.004(6) 0.009(5)
C66 0.030(6) 0.066(9) 0.032(8) 0.010(7) -0.001(5) -0.003(6)
C76 0.056(7) 0.052(8) 0.049(8) 0.010(6) -0.015(6) -0.012(6)
C86 0.093(9) 0.049(7) 0.071(8) -0.008(6) 0.027(7) -0.019(6)
C96 0.099(9) 0.062(8) 0.099(10) -0.002(7) 0.006(8) 0.037(7)
C106 0.026(6) 0.045(7) 0.048(8) 0.008(6) 0.004(5) -0.002(5)
C116 0.046(6) 0.063(8) 0.071(8) 0.007(6) 0.013(5) 0.003(6)
C126 0.037(6) 0.069(8) 0.070(8) 0.008(6) 0.005(5) 0.004(5)
Na1 0.0329(18) 0.057(3) 0.046(2) 0.0096(19) 0.0072(16) 0.0093(18)
N10 0.036(5) 0.047(5) 0.041(6) 0.010(4) 0.014(4) -0.003(4)
C20 0.054(7) 0.050(8) 0.065(9) 0.007(7) 0.020(6) 0.012(6)
C30 0.062(7) 0.086(10) 0.047(8) 0.020(7) 0.024(6) 0.035(7)
O40 0.042(4) 0.064(5) 0.038(4) 0.012(4) 0.003(3) 0.007(3)
C50 0.047(7) 0.075(8) 0.041(7) 0.019(6) 0.000(6) 0.007(6)
C60 0.040(6) 0.064(8) 0.052(8) -0.007(7) -0.002(6) 0.005(6)
O70 0.037(4) 0.045(4) 0.057(5) 0.013(4) 0.014(4) 0.005(3)
C80 0.039(6) 0.064(8) 0.055(8) -0.008(6) 0.005(6) 0.019(6)
C90 0.049(7) 0.062(8) 0.042(7) -0.011(6) 0.012(6) 0.007(6)
N100 0.052(6) 0.057(6) 0.050(6) 0.008(5) -0.009(5) 0.021(5)
C110 0.048(7) 0.076(8) 0.050(7) 0.024(6) 0.018(6) 0.009(6)
C120 0.035(6) 0.054(7) 0.050(7) 0.002(6) 0.015(6) -0.008(5)
O130 0.042(4) 0.057(5) 0.045(5) 0.013(4) 0.012(3) 0.004(3)
C140 0.057(7) 0.059(8) 0.084(9) 0.041(8) 0.042(7) 0.012(6)
C150 0.048(7) 0.076(8) 0.067(9) 0.013(7) 0.027(6) 0.015(6)
O160 0.046(5) 0.075(5) 0.046(5) 0.005(4) 0.012(4) 0.007(4)
C170 0.068(7) 0.061(9) 0.059(9) 0.025(7) 0.010(7) -0.002(7)
C180 0.062(7) 0.083(10) 0.049(8) 0.010(7) 0.009(6) -0.003(7)
C190 0.039(6) 0.054(7) 0.054(8) 0.010(6) 0.006(5) -0.002(5)
C200 0.042(6) 0.044(8) 0.056(8) 0.007(6) 0.002(6) 0.017(5)
O210 0.046(4) 0.055(5) 0.051(5) 0.002(4) 0.002(4) 0.015(4)
C220 0.050(7) 0.049(8) 0.093(10) -0.013(7) -0.013(7) -0.001(6)
C230 0.044(7) 0.069(9) 0.078(9) 0.002(7) 0.000(6) 0.015(6)
O240 0.043(4) 0.049(5) 0.056(5) -0.001(4) -0.004(3) 0.010(4)
C250 0.049(7) 0.041(7) 0.071(8) 0.000(7) -0.009(6) 0.011(5)
C260 0.045(7) 0.085(9) 0.049(8) -0.008(7) -0.014(6) 0.014(6)
O270 0.060(5) 0.120(7) 0.065(6) -0.007(6) 0.012(5) 0.017(4)
C280 0.081(8) 0.101(10) 0.044(8) 0.021(7) 0.025(7) 0.013(7)
C290 0.061(7) 0.060(8) 0.054(8) 0.020(6) 0.010(6) -0.002(6)
C300 0.084(8) 0.071(9) 0.055(8) 0.032(7) 0.001(7) 0.006(7)
C310 0.056(7) 0.112(11) 0.054(9) -0.018(8) 0.015(7) 0.005(7)
O320 0.069(5) 0.105(6) 0.079(6) 0.005(5) 0.021(5) 0.036(5)
C330 0.079(9) 0.095(10) 0.057(8) 0.000(7) 0.007(7) 0.016(7)
C340 0.083(11) 0.25(2) 0.092(13) 0.017(13) 0.010(10) 0.070(12)
C350 0.045(8) 0.181(14) 0.115(12) -0.031(11) 0.032(9) 0.017(8)
C360 0.056(8) 0.132(11) 0.083(10) -0.029(8) 0.003(8) 0.021(7)
C17 0.047(6) 0.044(7) 0.052(7) -0.028(6) 0.029(5) -0.013(6)
C27 0.057(7) 0.053(8) 0.035(7) -0.008(6) 0.018(6) -0.006(6)
C37 0.055(8) 0.066(9) 0.030(7) -0.003(6) 0.020(5) 0.029(7)
C47 0.057(7) 0.043(7) 0.044(7) 0.003(5) 0.004(5) 0.003(6)
C57 0.045(7) 0.050(8) 0.040(7) 0.000(6) 0.000(5) 0.005(6)
C67 0.052(7) 0.057(9) 0.067(8) 0.017(6) 0.017(6) 0.011(7)
C77 0.071(9) 0.031(7) 0.075(8) -0.021(6) 0.018(7) -0.015(6)
C87 0.050(7) 0.047(8) 0.062(8) -0.005(6) 0.032(6) -0.015(7)
C97 0.040(7) 0.102(10) 0.107(10) 0.014(8) 0.010(6) 0.020(6)

loop_
_atom_type_symbol
_atom_type_description
_atom_type_scat_dispersion_real
_atom_type_scat_dispersion_imag
_atom_type_scat_source
C C 0.0181 0.0091 'International Tables Vol C Tables 4.2.6.8 and 6.1.1.4'
H H 0.0000 0.0000 'International Tables Vol C Tables 4.2.6.8 and 6.1.1.4'
Fe Fe -1.1336 3.1974 'International Tables Vol C Tables 4.2.6.8 and 6.1.1.4'
N N 0.0311 0.0180 'International Tables Vol C Tables 4.2.6.8 and 6.1.1.4'
Na Na 0.1353 0.1239 'International Tables Vol C Tables 4.2.6.8 and 6.1.1.4'
O O 0.0492 0.0322 'International Tables Vol C Tables 4.2.6.8 and 6.1.1.4'
S S 0.3331 0.5567 'International Tables Vol C Tables 4.2.6.8 and 6.1.1.4'

loop_
_geom_angle_atom_site_label_1
_geom_angle_atom_site_label_2
_geom_angle_atom_site_label_3
_geom_angle
C17 Fe1 N21 117.0(3)
C17 Fe1 N11 117.0(3)
N21 Fe1 N11 89.2(3)
C17 Fe1 S1 98.3(3)
N21 Fe1 S1 118.8(2)
N11 Fe1 S1 118.1(2)
Fe2 S1 Fe1 82.36(10)
C21 N11 C12 115.9(7)
C21 N11 Fe1 122.4(6)
C12 N11 Fe1 121.7(5)
C41 N21 C13 116.3(7)
C41 N21 Fe1 124.1(6)
C13 N21 Fe1 119.5(5)
C21 C11 H11A 109.5
C21 C11 H11B 109.5
H11A C11 H11B 109.5
C21 C11 H11C 109.5
H11A C11 H11C 109.5
H11B C11 H11C 109.5
N11 C21 C31 124.1(8)
N11 C21 C11 121.4(8)
C31 C21 C11 114.5(8)
C41 C31 C21 129.1(9)
C41 C31 H31 115.4
C21 C31 H31 115.4
N21 C41 C31 122.7(9)
N21 C41 C51 122.2(8)
C31 C41 C51 115.0(8)
C41 C51 H51A 109.5
C41 C51 H51B 109.5
H51A C51 H51B 109.5
C41 C51 H51C 109.5
H51A C51 H51C 109.5
H51B C51 H51C 109.5
C22 C12 N11 120.2(10)
C22 C12 C62 119.5(9)
N11 C12 C62 120.3(9)
C32 C22 C12 119.0(9)
C32 C22 C72 121.4(10)
C12 C22 C72 119.5(9)
C42 C32 C22 120.2(10)
C42 C32 H32 119.9
C22 C32 H32 119.9
C52 C42 C32 121.1(10)
C52 C42 H42 119.5
C32 C42 H42 119.5
C42 C52 C62 122.2(10)
C42 C52 H52 118.9
C62 C52 H52 118.9
C52 C62 C12 117.8(9)
C52 C62 C102 120.1(10)
C12 C62 C102 122.0(9)
C22 C72 C82 114.3(8)
C22 C72 C92 112.5(7)
C82 C72 C92 109.8(7)
C22 C72 H72 106.6
C82 C72 H72 106.6
C92 C72 H72 106.6
C72 C82 H82A 109.5
C72 C82 H82B 109.5
H82A C82 H82B 109.5
C72 C82 H82C 109.5
H82A C82 H82C 109.5
H82B C82 H82C 109.5
C72 C92 H92A 109.5
C72 C92 H92B 109.5
H92A C92 H92B 109.5
C72 C92 H92C 109.5
H92A C92 H92C 109.5
H92B C92 H92C 109.5
C62 C102 C122 110.7(7)
C62 C102 C112 111.8(7)
C122 C102 C112 109.9(7)
C62 C102 H102 108.1
C122 C102 H102 108.1
C112 C102 H102 108.1
C102 C112 H11D 109.5
C102 C112 H11E 109.5
H11D C112 H11E 109.5
C102 C112 H11F 109.5
H11D C112 H11F 109.5
H11E C112 H11F 109.5
C102 C122 H12A 109.5
C102 C122 H12B 109.5
H12A C122 H12B 109.5
C102 C122 H12C 109.5
H12A C122 H12C 109.5
H12B C122 H12C 109.5
C23 C13 C63 118.3(9)
C23 C13 N21 119.7(9)
C63 C13 N21 121.8(9)
C13 C23 C33 121.2(10)
C13 C23 C73 121.3(9)
C33 C23 C73 117.4(9)
C43 C33 C23 119.1(10)
C43 C33 H33 120.5
C23 C33 H33 120.5
C53 C43 C33 121.1(9)
C53 C43 H43 119.5
C33 C43 H43 119.5
C43 C53 C63 121.3(9)
C43 C53 H53 119.3
C63 C53 H53 119.3
C53 C63 C13 118.8(9)
C53 C63 C103 122.2(9)
C13 C63 C103 119.0(9)
C83 C73 C93 110.9(8)
C83 C73 C23 112.1(8)
C93 C73 C23 109.1(8)
C83 C73 H73 108.2
C93 C73 H73 108.2
C23 C73 H73 108.2
C73 C83 H83A 109.5
C73 C83 H83B 109.5
H83A C83 H83B 109.5
C73 C83 H83C 109.5
H83A C83 H83C 109.5
H83B C83 H83C 109.5
C73 C93 H93A 109.5
C73 C93 H93B 109.5
H93A C93 H93B 109.5
C73 C93 H93C 109.5
H93A C93 H93C 109.5
H93B C93 H93C 109.5
C113 C103 C63 110.7(7)
C113 C103 C123 107.5(7)
C63 C103 C123 112.1(7)
C113 C103 H103 108.8
C63 C103 H103 108.8
C123 C103 H103 108.8
C103 C113 H11G 109.5
C103 C113 H11H 109.5
H11G C113 H11H 109.5
C103 C113 H11I 109.5
H11G C113 H11I 109.5
H11H C113 H11I 109.5
C103 C123 H12D 109.5
C103 C123 H12E 109.5
H12D C123 H12E 109.5
C103 C123 H12F 109.5
H12D C123 H12F 109.5
H12E C123 H12F 109.5
N31 Fe2 N41 89.5(3)
N31 Fe2 S1 121.5(2)
N41 Fe2 S1 116.4(2)
N31 Fe2 C17 117.4(3)
N41 Fe2 C17 122.5(3)
S1 Fe2 C17 92.5(3)
C24 N31 C15 116.1(7)
C24 N31 Fe2 125.4(6)
C15 N31 Fe2 118.2(5)
C44 N41 C16 114.6(7)
C44 N41 Fe2 125.2(6)
C16 N41 Fe2 120.2(5)
C24 C14 H14A 109.5
C24 C14 H14B 109.5
H14A C14 H14B 109.5
C24 C14 H14C 109.5
H14A C14 H14C 109.5
H14B C14 H14C 109.5
N31 C24 C34 124.7(8)
N31 C24 C14 120.0(8)
C34 C24 C14 115.3(8)
C44 C34 C24 128.1(8)
C44 C34 H34 116.0
C24 C34 H34 116.0
N41 C44 C34 123.8(9)
N41 C44 C54 122.2(9)
C34 C44 C54 113.9(8)
C44 C54 H54A 109.5
C44 C54 H54B 109.5
H54A C54 H54B 109.5
C44 C54 H54C 109.5
H54A C54 H54C 109.5
H54B C54 H54C 109.5
C65 C15 C25 121.3(9)
C65 C15 N31 118.6(8)
C25 C15 N31 120.0(8)
C35 C25 C15 117.4(9)
C35 C25 C75 120.3(8)
C15 C25 C75 122.2(8)
C45 C35 C25 121.3(9)
C45 C35 H35 119.4
C25 C35 H35 119.4
C35 C45 C55 121.4(9)
C35 C45 H45 119.3
C55 C45 H45 119.3
C45 C55 C65 119.9(9)
C45 C55 H55 120.1
C65 C55 H55 120.1
C15 C65 C55 118.7(9)
C15 C65 C105 121.1(8)
C55 C65 C105 120.2(9)
C25 C75 C95 111.4(7)
C25 C75 C85 111.6(7)
C95 C75 C85 109.5(7)
C25 C75 H75 108.1
C95 C75 H75 108.1
C85 C75 H75 108.1
C75 C85 H85A 109.5
C75 C85 H85B 109.5
H85A C85 H85B 109.5
C75 C85 H85C 109.5
H85A C85 H85C 109.5
H85B C85 H85C 109.5
C75 C95 H95A 109.5
C75 C95 H95B 109.5
H95A C95 H95B 109.5
C75 C95 H95C 109.5
H95A C95 H95C 109.5
H95B C95 H95C 109.5
C125 C105 C65 112.6(7)
C125 C105 C115 109.4(8)
C65 C105 C115 111.3(8)
C125 C105 H105 107.8
C65 C105 H105 107.8
C115 C105 H105 107.8
C105 C115 H11J 109.5
C105 C115 H11K 109.5
H11J C115 H11K 109.5
C105 C115 H11L 109.5
H11J C115 H11L 109.5
H11K C115 H11L 109.5
C105 C125 H12G 109.5
C105 C125 H12H 109.5
H12G C125 H12H 109.5
C105 C125 H12I 109.5
H12G C125 H12I 109.5
H12H C125 H12I 109.5
C66 C16 C26 122.4(10)
C66 C16 N41 117.1(10)
C26 C16 N41 120.4(10)
C36 C26 C16 117.0(10)
C36 C26 C76 121.5(11)
C16 C26 C76 121.5(10)
C46 C36 C26 121.2(11)
C46 C36 H36 119.4
C26 C36 H36 119.4
C36 C46 C56 121.2(10)
C36 C46 H46 119.4
C56 C46 H46 119.4
C66 C56 C46 120.6(11)
C66 C56 H56 119.7
C46 C56 H56 119.7
C56 C66 C16 117.5(10)
C56 C66 C106 119.2(11)
C16 C66 C106 123.3(10)
C26 C76 C86 110.4(8)
C26 C76 C96 113.4(8)
C86 C76 C96 111.3(8)
C26 C76 H76 107.1
C86 C76 H76 107.1
C96 C76 H76 107.1
C76 C86 H86A 109.5
C76 C86 H86B 109.5
H86A C86 H86B 109.5
C76 C86 H86C 109.5
H86A C86 H86C 109.5
H86B C86 H86C 109.5
C76 C96 H96A 109.5
C76 C96 H96B 109.5
H96A C96 H96B 109.5
C76 C96 H96C 109.5
H96A C96 H96C 109.5
H96B C96 H96C 109.5
C66 C106 C116 115.5(8)
C66 C106 C126 112.6(7)
C116 C106 C126 110.3(7)
C66 C106 H106 105.9
C116 C106 H106 105.9
C126 C106 H106 105.9
C106 C116 H11M 109.5
C106 C116 H11N 109.5
H11M C116 H11N 109.5
C106 C116 H11O 109.5
H11M C116 H11O 109.5
H11N C116 H11O 109.5
C106 C126 H12J 109.5
C106 C126 H12K 109.5
H12J C126 H12K 109.5
C106 C126 H12L 109.5
H12J C126 H12L 109.5
H12K C126 H12L 109.5
O210 Na1 O70 169.2(3)
O210 Na1 O40 104.3(2)
O70 Na1 O40 67.4(2)
O210 Na1 O130 111.3(3)
O70 Na1 O130 78.4(2)
O40 Na1 O130 106.9(2)
O210 Na1 O160 82.1(2)
O70 Na1 O160 106.8(2)
O40 Na1 O160 171.5(2)
O130 Na1 O160 65.2(2)
O210 Na1 O240 67.3(2)
O70 Na1 O240 103.2(2)
O40 Na1 O240 77.2(2)
O130 Na1 O240 175.9(3)
O160 Na1 O240 110.7(2)
O210 Na1 N10 69.7(2)
O70 Na1 N10 111.5(2)
O40 Na1 N10 67.7(2)
O130 Na1 N10 68.5(2)
O160 Na1 N10 110.3(3)
O240 Na1 N10 113.9(2)
O210 Na1 N100 109.7(3)
O70 Na1 N100 69.5(2)
O40 Na1 N100 114.3(3)
O130 Na1 N100 110.2(3)
O160 Na1 N100 67.7(2)
O240 Na1 N100 67.3(2)
N10 Na1 N100 177.9(3)
C20 N10 C110 112.0(7)
C20 N10 C190 111.5(7)
C110 N10 C190 110.0(7)
C20 N10 Na1 109.3(5)
C110 N10 Na1 107.4(5)
C190 N10 Na1 106.4(5)
N10 C20 C30 111.4(8)
N10 C20 H20A 109.4
C30 C20 H20A 109.4
N10 C20 H20B 109.4
C30 C20 H20B 109.4
H20A C20 H20B 108.0
O40 C30 C20 113.1(7)
O40 C30 H30A 109.0
C20 C30 H30A 109.0
O40 C30 H30B 109.0
C20 C30 H30B 109.0
H30A C30 H30B 107.8
C50 O40 C30 113.3(7)
C50 O40 Na1 112.9(5)
C30 O40 Na1 113.5(5)
O40 C50 C60 106.1(7)
O40 C50 H50A 110.5
C60 C50 H50A 110.5
O40 C50 H50B 110.5
C60 C50 H50B 110.5
H50A C50 H50B 108.7
O70 C60 C50 107.9(8)
O70 C60 H60A 110.1
C50 C60 H60A 110.1
O70 C60 H60B 110.1
C50 C60 H60B 110.1
H60A C60 H60B 108.4
C60 O70 C80 114.4(7)
C60 O70 Na1 113.2(5)
C80 O70 Na1 112.3(5)
O70 C80 C90 112.9(7)
O70 C80 H80A 109.0
C90 C80 H80A 109.0
O70 C80 H80B 109.0
C90 C80 H80B 109.0
H80A C80 H80B 107.8
N100 C90 C80 111.8(8)
N100 C90 H90A 109.3
C80 C90 H90A 109.3
N100 C90 H90B 109.3
C80 C90 H90B 109.3
H90A C90 H90B 107.9
C90 N100 C260 110.3(8)
C90 N100 C180 112.3(7)
C260 N100 C180 109.9(8)
C90 N100 Na1 106.0(5)
C260 N100 Na1 108.7(5)
C180 N100 Na1 109.5(6)
N10 C110 C120 111.6(8)
N10 C110 H11P 109.3
C120 C110 H11P 109.3
N10 C110 H11Q 109.3
C120 C110 H11Q 109.3
H11P C110 H11Q 108.0
O130 C120 C110 111.4(7)
O130 C120 H12M 109.4
C110 C120 H12M 109.4
O130 C120 H12N 109.4
C110 C120 H12N 109.4
H12M C120 H12N 108.0
C140 O130 C120 113.3(7)
C140 O130 Na1 113.9(5)
C120 O130 Na1 111.8(5)
O130 C140 C150 105.9(8)
O130 C140 H14D 110.5
C150 C140 H14D 110.5
O130 C140 H14E 110.5
C150 C140 H14E 110.5
H14D C140 H14E 108.7
O160 C150 C140 104.8(8)
O160 C150 H15A 110.8
C140 C150 H15A 110.8
O160 C150 H15B 110.8
C140 C150 H15B 110.8
H15A C150 H15B 108.9
C170 O160 C150 113.5(7)
C170 O160 Na1 110.7(5)
C150 O160 Na1 113.1(5)
O160 C170 C180 114.9(8)
O160 C170 H17A 108.5
C180 C170 H17A 108.5
O160 C170 H17B 108.5
C180 C170 H17B 108.5
H17A C170 H17B 107.5
N100 C180 C170 110.0(8)
N100 C180 H18A 109.7
C170 C180 H18A 109.7
N100 C180 H18B 109.7
C170 C180 H18B 109.7
H18A C180 H18B 108.2
N10 C190 C200 111.6(7)
N10 C190 H19A 109.3
C200 C190 H19A 109.3
N10 C190 H19B 109.3
C200 C190 H19B 109.3
H19A C190 H19B 108.0
O210 C200 C190 113.3(7)
O210 C200 H20C 108.9
C190 C200 H20C 108.9
O210 C200 H20D 108.9
C190 C200 H20D 108.9
H20C C200 H20D 107.7
C200 O210 C220 114.2(7)
C200 O210 Na1 112.2(5)
C220 O210 Na1 113.8(5)
O210 C220 C230 107.7(8)
O210 C220 H22A 110.2
C230 C220 H22A 110.2
O210 C220 H22B 110.2
C230 C220 H22B 110.2
H22A C220 H22B 108.5
O240 C230 C220 108.1(8)
O240 C230 H23A 110.1
C220 C230 H23A 110.1
O240 C230 H23B 110.1
C220 C230 H23B 110.1
H23A C230 H23B 108.4
C250 O240 C230 113.4(7)
C250 O240 Na1 114.5(5)
C230 O240 Na1 112.1(5)
O240 C250 C260 112.8(8)
O240 C250 H25A 109.0
C260 C250 H25A 109.0
O240 C250 H25B 109.0
C260 C250 H25B 109.0
H25A C250 H25B 107.8
N100 C260 C250 111.3(8)
N100 C260 H26A 109.4
C250 C260 H26A 109.4
N100 C260 H26B 109.4
C250 C260 H26B 109.4
H26A C260 H26B 108.0
C280 O270 C310 109.7(8)
O270 C280 C290 106.6(8)
O270 C280 H28A 110.4
C290 C280 H28A 110.4
O270 C280 H28B 110.4
C290 C280 H28B 110.4
H28A C280 H28B 108.6
C300 C290 C280 100.6(8)
C300 C290 H29A 111.6
C280 C290 H29A 111.6
C300 C290 H29B 111.6
C280 C290 H29B 111.6
H29A C290 H29B 109.4
C310 C300 C290 104.8(8)
C310 C300 H30C 110.8
C290 C300 H30C 110.8
C310 C300 H30D 110.8
C290 C300 H30D 110.8
H30C C300 H30D 108.9
O270 C310 C300 105.7(8)
O270 C310 H31A 110.6
C300 C310 H31A 110.6
O270 C310 H31B 110.6
C300 C310 H31B 110.6
H31A C310 H31B 108.7
C330 O320 C360 106.7(7)
O320 C330 C340 105.9(10)
O320 C330 H33A 110.6
C340 C330 H33A 110.6
O320 C330 H33B 110.6
C340 C330 H33B 110.6
H33A C330 H33B 108.7
C330 C340 C350 110.0(11)
C330 C340 H34A 109.7
C350 C340 H34A 109.7
C330 C340 H34B 109.7
C350 C340 H34B 109.7
H34A C340 H34B 108.2
C340 C350 C360 103.8(10)
C340 C350 H35A 111.0
C360 C350 H35A 111.0
C340 C350 H35B 111.0
C360 C350 H35B 111.0
H35A C350 H35B 109.0
O320 C360 C350 104.5(9)
O320 C360 H36A 110.9
C350 C360 H36A 110.9
O320 C360 H36B 110.9
C350 C360 H36B 110.9
H36A C360 H36B 108.9
C27 C17 Fe1 175.1(8)
C27 C17 Fe2 91.1(7)
Fe1 C17 Fe2 86.8(4)
C17 C27 C37 171.0(10)
C87 C37 C47 117.5(9)
C87 C37 C27 122.3(9)
C47 C37 C27 120.2(11)
C57 C47 C37 121.1(9)
C57 C47 H47 119.4
C37 C47 H47 119.4
C47 C57 C67 119.3(9)
C47 C57 C97 120.7(10)
C67 C57 C97 119.9(9)
C77 C67 C57 119.6(9)
C77 C67 H67 120.2
C57 C67 H67 120.2
C87 C77 C67 121.3(10)
C87 C77 H77 119.4
C67 C77 H77 119.4
C77 C87 C37 121.0(9)
C77 C87 H87 119.5
C37 C87 H87 119.5
C57 C97 H97A 109.5
C57 C97 H97B 109.5
H97A C97 H97B 109.5
C57 C97 H97C 109.5
H97A C97 H97C 109.5
H97B C97 H97C 109.5

loop_
_geom_bond_atom_site_label_1
_geom_bond_atom_site_label_2
_geom_bond_distance
Fe1 C17 2.063(11)
Fe1 N21 2.076(7)
Fe1 N11 2.090(7)
Fe1 S1 2.266(3)
S1 Fe2 2.263(3)
N11 C21 1.328(9)
N11 C12 1.424(10)
N21 C41 1.328(9)
N21 C13 1.445(10)
C11 C21 1.528(10)
C11 H11A 0.9800
C11 H11B 0.9800
C11 H11C 0.9800
C21 C31 1.423(11)
C31 C41 1.386(11)
C31 H31 0.9500
C41 C51 1.519(11)
C51 H51A 0.9800
C51 H51B 0.9800
C51 H51C 0.9800
C12 C22 1.416(12)
C12 C62 1.429(11)
C22 C32 1.408(11)
C22 C72 1.517(11)
C32 C42 1.380(11)
C32 H32 0.9500
C42 C52 1.341(12)
C42 H42 0.9500
C52 C62 1.407(11)
C52 H52 0.9500
C62 C102 1.513(11)
C72 C82 1.517(11)
C72 C92 1.546(10)
C72 H72 1.0000
C82 H82A 0.9800
C82 H82B 0.9800
C82 H82C 0.9800
C92 H92A 0.9800
C92 H92B 0.9800
C92 H92C 0.9800
C102 C122 1.526(10)
C102 C112 1.550(10)
C102 H102 1.0000
C112 H11D 0.9800
C112 H11E 0.9800
C112 H11F 0.9800
C122 H12A 0.9800
C122 H12B 0.9800
C122 H12C 0.9800
C13 C23 1.372(11)
C13 C63 1.436(12)
C23 C33 1.403(11)
C23 C73 1.551(12)
C33 C43 1.382(12)
C33 H33 0.9500
C43 C53 1.346(11)
C43 H43 0.9500
C53 C63 1.394(11)
C53 H53 0.9500
C63 C103 1.524(12)
C73 C83 1.524(12)
C73 C93 1.528(12)
C73 H73 1.0000
C83 H83A 0.9800
C83 H83B 0.9800
C83 H83C 0.9800
C93 H93A 0.9800
C93 H93B 0.9800
C93 H93C 0.9800
C103 C113 1.522(10)
C103 C123 1.565(11)
C103 H103 1.0000
C113 H11G 0.9800
C113 H11H 0.9800
C113 H11I 0.9800
C123 H12D 0.9800
C123 H12E 0.9800
C123 H12F 0.9800
Fe2 N31 2.066(7)
Fe2 N41 2.084(6)
Fe2 C17 2.271(9)
N31 C24 1.336(9)
N31 C15 1.444(9)
N41 C44 1.351(10)
N41 C16 1.444(10)
C14 C24 1.529(10)
C14 H14A 0.9800
C14 H14B 0.9800
C14 H14C 0.9800
C24 C34 1.401(11)
C34 C44 1.400(11)
C34 H34 0.9500
C44 C54 1.514(11)
C54 H54A 0.9800
C54 H54B 0.9800
C54 H54C 0.9800
C15 C65 1.393(11)
C15 C25 1.425(11)
C25 C35 1.396(11)
C25 C75 1.518(11)
C35 C45 1.352(11)
C35 H35 0.9500
C45 C55 1.390(11)
C45 H45 0.9500
C55 C65 1.398(10)
C55 H55 0.9500
C65 C105 1.519(11)
C75 C95 1.527(10)
C75 C85 1.539(10)
C75 H75 1.0000
C85 H85A 0.9800
C85 H85B 0.9800
C85 H85C 0.9800
C95 H95A 0.9800
C95 H95B 0.9800
C95 H95C 0.9800
C105 C125 1.508(11)
C105 C115 1.526(11)
C105 H105 1.0000
C115 H11J 0.9800
C115 H11K 0.9800
C115 H11L 0.9800
C125 H12G 0.9800
C125 H12H 0.9800
C125 H12I 0.9800
C16 C66 1.396(12)
C16 C26 1.414(12)
C26 C36 1.402(12)
C26 C76 1.515(12)
C36 C46 1.347(12)
C36 H36 0.9500
C46 C56 1.394(12)
C46 H46 0.9500
C56 C66 1.391(12)
C56 H56 0.9500
C66 C106 1.505(12)
C76 C86 1.525(11)
C76 C96 1.529(12)
C76 H76 1.0000
C86 H86A 0.9800
C86 H86B 0.9800
C86 H86C 0.9800
C96 H96A 0.9800
C96 H96B 0.9800
C96 H96C 0.9800
C106 C116 1.516(11)
C106 C126 1.546(10)
C106 H106 1.0000
C116 H11M 0.9800
C116 H11N 0.9800
C116 H11O 0.9800
C126 H12J 0.9800
C126 H12K 0.9800
C126 H12L 0.9800
Na1 O210 2.411(6)
Na1 O70 2.449(6)
Na1 O40 2.503(6)
Na1 O130 2.534(7)
Na1 O160 2.553(7)
Na1 O240 2.554(7)
Na1 N10 2.727(8)
Na1 N100 2.732(8)
N10 C20 1.455(10)
N10 C110 1.469(10)
N10 C190 1.471(9)
C20 C30 1.521(12)
C20 H20A 0.9900
C20 H20B 0.9900
C30 O40 1.430(9)
C30 H30A 0.9900
C30 H30B 0.9900
O40 C50 1.424(9)
C50 C60 1.515(11)
C50 H50A 0.9900
C50 H50B 0.9900
C60 O70 1.418(10)
C60 H60A 0.9900
C60 H60B 0.9900
O70 C80 1.437(9)
C80 C90 1.516(11)
C80 H80A 0.9900
C80 H80B 0.9900
C90 N100 1.471(10)
C90 H90A 0.9900
C90 H90B 0.9900
N100 C260 1.484(10)
N100 C180 1.485(11)
C110 C120 1.527(10)
C110 H11P 0.9900
C110 H11Q 0.9900
C120 O130 1.449(9)
C120 H12M 0.9900
C120 H12N 0.9900
O130 C140 1.441(9)
C140 C150 1.514(12)
C140 H14D 0.9900
C140 H14E 0.9900
C150 O160 1.429(10)
C150 H15A 0.9900
C150 H15B 0.9900
O160 C170 1.415(10)
C170 C180 1.508(12)
C170 H17A 0.9900
C170 H17B 0.9900
C180 H18A 0.9900
C180 H18B 0.9900
C190 C200 1.537(11)
C190 H19A 0.9900
C190 H19B 0.9900
C200 O210 1.409(9)
C200 H20C 0.9900
C200 H20D 0.9900
O210 C220 1.453(10)
C220 C230 1.476(11)
C220 H22A 0.9900
C220 H22B 0.9900
C230 O240 1.441(9)
C230 H23A 0.9900
C230 H23B 0.9900
O240 C250 1.418(9)
C250 C260 1.524(12)
C250 H25A 0.9900
C250 H25B 0.9900
C260 H26A 0.9900
C260 H26B 0.9900
O270 C280 1.415(10)
O270 C310 1.438(11)
C280 C290 1.531(12)
C280 H28A 0.9900
C280 H28B 0.9900
C290 C300 1.497(11)
C290 H29A 0.9900
C290 H29B 0.9900
C300 C310 1.486(12)
C300 H30C 0.9900
C300 H30D 0.9900
C310 H31A 0.9900
C310 H31B 0.9900
O320 C330 1.415(10)
O320 C360 1.464(11)
C330 C340 1.447(13)
C330 H33A 0.9900
C330 H33B 0.9900
C340 C350 1.449(14)
C340 H34A 0.9900
C340 H34B 0.9900
C350 C360 1.528(12)
C350 H35A 0.9900
C350 H35B 0.9900
C360 H36A 0.9900
C360 H36B 0.9900
C17 C27 1.230(11)
C27 C37 1.414(13)
C37 C87 1.405(12)
C37 C47 1.408(11)
C47 C57 1.387(11)
C47 H47 0.9500
C57 C67 1.400(12)
C57 C97 1.531(11)
C67 C77 1.376(11)
C67 H67 0.9500
C77 C87 1.363(12)
C77 H77 0.9500
C87 H87 0.9500
C97 H97A 0.9800
C97 H97B 0.9800
C97 H97C 0.9800

loop_
_geom_torsion_atom_site_label_1
_geom_torsion_atom_site_label_2
_geom_torsion_atom_site_label_3
_geom_torsion_atom_site_label_4
_geom_torsion
C12 N11 C21 C31 -170.2(9)
Fe1 N11 C21 C31 11.5(11)
C12 N11 C21 C11 7.8(12)
Fe1 N11 C21 C11 -170.6(6)
N11 C21 C31 C41 13.5(15)
C11 C21 C31 C41 -164.6(8)
C13 N21 C41 C31 167.8(8)
Fe1 N21 C41 C31 -15.3(11)
C13 N21 C41 C51 -8.8(11)
Fe1 N21 C41 C51 168.0(6)
C21 C31 C41 N21 -11.4(14)
C21 C31 C41 C51 165.4(8)
C21 N11 C12 C22 96.3(9)
Fe1 N11 C12 C22 -85.4(8)
C21 N11 C12 C62 -84.4(9)
Fe1 N11 C12 C62 93.9(8)
N11 C12 C22 C32 -176.5(7)
C62 C12 C22 C32 4.2(11)
N11 C12 C22 C72 1.7(11)
C62 C12 C22 C72 -177.6(7)
C12 C22 C32 C42 -4.3(11)
C72 C22 C32 C42 177.5(7)
C22 C32 C42 C52 2.6(13)
C32 C42 C52 C62 -0.7(13)
C42 C52 C62 C12 0.6(12)
C42 C52 C62 C102 177.5(8)
C22 C12 C62 C52 -2.4(11)
N11 C12 C62 C52 178.3(7)
C22 C12 C62 C102 -179.2(7)
N11 C12 C62 C102 1.5(11)
C32 C22 C72 C82 -30.1(10)
C12 C22 C72 C82 151.8(7)
C32 C22 C72 C92 96.0(9)
C12 C22 C72 C92 -82.1(9)
C52 C62 C102 C122 72.1(9)
C12 C62 C102 C122 -111.2(8)
C52 C62 C102 C112 -50.8(10)
C12 C62 C102 C112 126.0(8)
C41 N21 C13 C23 -92.6(9)
Fe1 N21 C13 C23 90.4(8)
C41 N21 C13 C63 83.5(9)
Fe1 N21 C13 C63 -93.5(8)
C63 C13 C23 C33 4.3(12)
N21 C13 C23 C33 -179.4(7)
C63 C13 C23 C73 -177.9(8)
N21 C13 C23 C73 -1.7(12)
C13 C23 C33 C43 -3.5(13)
C73 C23 C33 C43 178.6(8)
C23 C33 C43 C53 1.0(13)
C33 C43 C53 C63 0.5(14)
C43 C53 C63 C13 0.3(13)
C43 C53 C63 C103 179.8(8)
C23 C13 C63 C53 -2.7(12)
N21 C13 C63 C53 -178.9(7)
C23 C13 C63 C103 177.8(7)
N21 C13 C63 C103 1.6(12)
C13 C23 C73 C83 -126.3(9)
C33 C23 C73 C83 51.5(11)
C13 C23 C73 C93 110.4(9)
C33 C23 C73 C93 -71.7(11)
C53 C63 C103 C113 -67.3(10)
C13 C63 C103 C113 112.2(8)
C53 C63 C103 C123 52.7(10)
C13 C63 C103 C123 -127.9(8)
C15 N31 C24 C34 -166.6(8)
Fe2 N31 C24 C34 7.7(11)
C15 N31 C24 C14 13.0(11)
Fe2 N31 C24 C14 -172.7(6)
N31 C24 C34 C44 9.7(14)
C14 C24 C34 C44 -169.9(9)
C16 N41 C44 C34 171.5(9)
Fe2 N41 C44 C34 -6.6(12)
C16 N41 C44 C54 -7.9(12)
Fe2 N41 C44 C54 174.0(6)
C24 C34 C44 N41 -10.2(14)
C24 C34 C44 C54 169.3(8)
C24 N31 C15 C65 86.0(9)
Fe2 N31 C15 C65 -88.8(8)
C24 N31 C15 C25 -89.9(9)
Fe2 N31 C15 C25 95.4(7)
C65 C15 C25 C35 3.1(11)
N31 C15 C25 C35 178.9(7)
C65 C15 C25 C75 -175.0(7)
N31 C15 C25 C75 0.7(11)
C15 C25 C35 C45 -3.4(12)
C75 C25 C35 C45 174.8(8)
C25 C35 C45 C55 2.0(13)
C35 C45 C55 C65 -0.3(13)
C25 C15 C65 C55 -1.5(12)
N31 C15 C65 C55 -177.3(7)
C25 C15 C65 C105 179.2(7)
N31 C15 C65 C105 3.3(11)
C45 C55 C65 C15 0.0(12)
C45 C55 C65 C105 179.4(7)
C35 C25 C75 C95 68.7(10)
C15 C25 C75 C95 -113.2(8)
C35 C25 C75 C85 -54.1(10)
C15 C25 C75 C85 124.0(8)
C15 C65 C105 C125 129.0(8)
C55 C65 C105 C125 -50.3(11)
C15 C65 C105 C115 -107.7(9)
C55 C65 C105 C115 73.0(10)
C44 N41 C16 C66 -92.4(9)
Fe2 N41 C16 C66 85.8(8)
C44 N41 C16 C26 84.2(9)
Fe2 N41 C16 C26 -97.6(8)
C66 C16 C26 C36 1.9(12)
N41 C16 C26 C36 -174.5(7)
C66 C16 C26 C76 -179.8(8)
N41 C16 C26 C76 3.8(12)
C16 C26 C36 C46 1.3(12)
C76 C26 C36 C46 -177.0(8)
C26 C36 C46 C56 -3.5(13)
C36 C46 C56 C66 2.5(13)
C46 C56 C66 C16 0.6(12)
C46 C56 C66 C106 179.2(8)
C26 C16 C66 C56 -2.8(12)
N41 C16 C66 C56 173.7(7)
C26 C16 C66 C106 178.7(7)
N41 C16 C66 C106 -4.8(11)
C36 C26 C76 C86 -70.3(10)
C16 C26 C76 C86 111.4(9)
C36 C26 C76 C96 55.4(11)
C16 C26 C76 C96 -122.9(9)
C56 C66 C106 C116 39.0(11)
C16 C66 C106 C116 -142.5(8)
C56 C66 C106 C126 -88.9(10)
C16 C66 C106 C126 89.6(10)
C110 N10 C20 C30 154.5(7)
C190 N10 C20 C30 -81.7(9)
Na1 N10 C20 C30 35.6(8)
N10 C20 C30 O40 -58.4(9)
C20 C30 O40 C50 -81.4(9)
C20 C30 O40 Na1 49.0(9)
C30 O40 C50 C60 177.1(8)
Na1 O40 C50 C60 46.3(8)
O40 C50 C60 O70 -63.6(8)
C50 C60 O70 C80 -179.8(7)
C50 C60 O70 Na1 49.8(8)
C60 O70 C80 C90 -79.8(9)
Na1 O70 C80 C90 51.0(8)
O70 C80 C90 N100 -61.7(10)
C80 C90 N100 C260 154.4(7)
C80 C90 N100 C180 -82.7(9)
C80 C90 N100 Na1 36.9(8)
C20 N10 C110 C120 -79.9(9)
C190 N10 C110 C120 155.5(7)
Na1 N10 C110 C120 40.1(8)
N10 C110 C120 O130 -63.7(9)
C110 C120 O130 C140 -79.7(8)
C110 C120 O130 Na1 50.6(8)
C120 O130 C140 C150 178.8(6)
Na1 O130 C140 C150 49.5(8)
O130 C140 C150 O160 -67.0(8)
C140 C150 O160 C170 -179.9(7)
C140 C150 O160 Na1 53.0(8)
C150 O160 C170 C180 -75.1(10)
Na1 O160 C170 C180 53.3(9)
C90 N100 C180 C170 151.3(8)
C260 N100 C180 C170 -85.6(10)
Na1 N100 C180 C170 33.8(9)
O160 C170 C180 N100 -60.9(11)
C20 N10 C190 C200 150.1(8)
C110 N10 C190 C200 -85.0(9)
Na1 N10 C190 C200 31.0(8)
N10 C190 C200 O210 -59.4(9)
C190 C200 O210 C220 -77.0(9)
C190 C200 O210 Na1 54.4(8)
C200 O210 C220 C230 -176.5(7)
Na1 O210 C220 C230 52.9(9)
O210 C220 C230 O240 -61.7(10)
C220 C230 O240 C250 172.9(8)
C220 C230 O240 Na1 41.2(9)
C230 O240 C250 C260 -84.3(9)
Na1 O240 C250 C260 46.2(8)
C90 N100 C260 C250 -76.2(9)
C180 N100 C260 C250 159.5(8)
Na1 N100 C260 C250 39.7(8)
O240 C250 C260 N100 -59.4(10)
C310 O270 C280 C290 -13.0(10)
O270 C280 C290 C300 29.6(10)
C280 C290 C300 C310 -34.9(10)
C280 O270 C310 C300 -9.5(11)
C290 C300 C310 O270 28.7(10)
C360 O320 C330 C340 29.5(12)
O320 C330 C340 C350 -17.5(16)
C330 C340 C350 C360 -1.1(17)
C330 O320 C360 C350 -30.0(12)
C340 C350 C360 O320 18.5(14)
C87 C37 C47 C57 3.3(12)
C27 C37 C47 C57 -176.7(8)
C37 C47 C57 C67 -4.4(13)
C37 C47 C57 C97 172.1(8)
C47 C57 C67 C77 4.5(14)
C97 C57 C67 C77 -172.0(8)
C57 C67 C77 C87 -3.7(14)
C67 C77 C87 C37 2.7(15)
C47 C37 C87 C77 -2.4(14)
C27 C37 C87 C77 177.6(9)
